data_7716626
loop_
_publ_author_name
'Smirnova, Kristina A.'
'Golomolzina, Irina V.'
'Romanenko, Galina V.'
'Fokin, Sergey V.'
'Tolstikov, Svyatoslav E.'
'Letyagin, Gleb A.'
'Chernavin, Platon A.'
'Bogomyakov, Artem S.'

_publ_section_title
;
 Solvent-controlled solid-state phase transitions of a heterospin Cu(II)
 complex with imidazolyl-substituted nitronyl nitroxide.
;
_journal_issue 31
_journal_name_full 'Dalton transactions (Cambridge, England : 2003)'
_journal_page_first 13119
_journal_page_last 13128
_journal_paper_doi 10.1039/d4dt01861c
_journal_volume 53
_journal_year 2024
_chemical_formula_sum 'C23.5 H24 Cl Cu F12 N4 O6'
_chemical_formula_weight 785.46
_space_group_crystal_system orthorhombic
_space_group_IT_number 43
_space_group_name_Hall 'F 2 -2d'
_space_group_name_H-M_alt 'F d d 2'
_atom_sites_solution_hydrogens geom
_audit_creation_method SHELXL-2019/3
_audit_update_record
;
2024-04-23 deposited with the CCDC.	2024-07-11 downloaded from the CCDC.
;
_cell_angle_alpha 90
_cell_angle_beta 90
_cell_angle_gamma 90
_cell_formula_units_Z 16
_cell_length_a 22.7207(4)
_cell_length_b 45.4461(7)
_cell_length_c 12.8963(2)
_cell_measurement_reflns_used 9856
_cell_measurement_temperature 296(2)
_cell_measurement_theta_max 67.51
_cell_measurement_theta_min 4.06
_cell_volume 13316.3(4)
_computing_cell_refinement 'Bruker SAINT'
_computing_data_collection 'Bruker APEX2'
_computing_data_reduction 'Bruker SAINT'
_computing_molecular_graphics 'Bruker SHELXTL'
_computing_publication_material 'Bruker SHELXTL'
_computing_structure_refinement 'SHELXL-2019/2 (Sheldrick, 2019)'
_computing_structure_solution 'SHELXS-97 (Sheldrick 2008)'
_diffrn_ambient_temperature 296(2)
_diffrn_measured_fraction_theta_full 0.999
_diffrn_measured_fraction_theta_max 0.994
_diffrn_measurement_device_type 'Bruker APEX-II CCD'
_diffrn_measurement_method '\f and \w scans'
_diffrn_radiation_type CuK\a
_diffrn_radiation_wavelength 1.54178
_diffrn_reflns_av_R_equivalents 0.0366
_diffrn_reflns_av_unetI/netI 0.0205
_diffrn_reflns_Laue_measured_fraction_full 0.999
_diffrn_reflns_Laue_measured_fraction_max 0.994
_diffrn_reflns_limit_h_max 27
_diffrn_reflns_limit_h_min -27
_diffrn_reflns_limit_k_max 53
_diffrn_reflns_limit_k_min -54
_diffrn_reflns_limit_l_max 15
_diffrn_reflns_limit_l_min -15
_diffrn_reflns_number 46671
_diffrn_reflns_point_group_measured_fraction_full 0.997
_diffrn_reflns_point_group_measured_fraction_max 0.990
_diffrn_reflns_theta_full 67.679
_diffrn_reflns_theta_max 67.999
_diffrn_reflns_theta_min 4.060
_exptl_absorpt_coefficient_mu 2.683
_exptl_absorpt_correction_T_max 0.7530
_exptl_absorpt_correction_T_min 0.5560
_exptl_absorpt_correction_type multi-scan
_exptl_crystal_colour green
_exptl_crystal_density_diffrn 1.567
_exptl_crystal_description plate_shard
_exptl_crystal_F_000 6320
_exptl_crystal_size_max 0.32
_exptl_crystal_size_mid 0.10
_exptl_crystal_size_min 0.04
_refine_diff_density_max 0.183
_refine_diff_density_min -0.286
_refine_diff_density_rms 0.042
_refine_ls_abs_structure_details
; 
 Flack x determined using 2653 quotients [(I+)-(I-)]/[(I+)+(I-)] 
 (Parsons, Flack and Wagner, Acta Cryst. B69 (2013) 249-259). 
;
_refine_ls_abs_structure_Flack 0.00(2)
_refine_ls_extinction_method none
_refine_ls_goodness_of_fit_ref 1.065
_refine_ls_hydrogen_treatment constr
_refine_ls_matrix_type full
_refine_ls_number_parameters 515
_refine_ls_number_reflns 6024
_refine_ls_number_restraints 5
_refine_ls_restrained_S_all 1.067
_refine_ls_R_factor_all 0.0398
_refine_ls_R_factor_gt 0.0384
_refine_ls_shift/su_max 0.001
_refine_ls_shift/su_mean 0.000
_refine_ls_structure_factor_coef Fsqd
_refine_ls_weighting_details 'w=1/[\s^2^(Fo^2^)+(0.0760P)^2^+5.3099P] where P=(Fo^2^+2Fc^2^)/3'
_refine_ls_weighting_scheme calc
_refine_ls_wR_factor_gt 0.1052
_refine_ls_wR_factor_ref 0.1073
_reflns_Friedel_coverage 0.902
_reflns_Friedel_fraction_full 0.994
_reflns_Friedel_fraction_max 0.987
_reflns_number_gt 5790
_reflns_number_total 6024
_reflns_threshold_expression 'I > 2\s(I)'
_cod_data_source_file d4dt01861c2.cif
_cod_data_source_block 493
_cod_depositor_comments 'Adding full bibliography for 7716620--7716632.cif.'
_cod_original_formula_sum 'C23.50 H24 Cl Cu F12 N4 O6'
_cod_database_code 7716626
_shelx_shelxl_version_number 2019/3
_shelx_space_group_comment
; 
The symmetry employed for this shelxl refinement is uniquely defined 
by the following loop, which should always be used as a source of 
symmetry information in preference to the above space-group names. 
They are only intended as comments. 
;

loop_
_space_group_symop_operation_xyz
'x, y, z'
'-x, -y, z'
'x+1/4, -y+1/4, z+1/4'
'-x+1/4, y+1/4, z+1/4'
'x, y+1/2, z+1/2'
'-x, -y+1/2, z+1/2'
'x+1/4, -y+3/4, z+3/4'
'-x+1/4, y+3/4, z+3/4'
'x+1/2, y, z+1/2'
'-x+1/2, -y, z+1/2'
'x+3/4, -y+1/4, z+3/4'
'-x+3/4, y+1/4, z+3/4'
'x+1/2, y+1/2, z'
'-x+1/2, -y+1/2, z'
'x+3/4, -y+3/4, z+1/4'
'-x+3/4, y+3/4, z+1/4'

loop_
_atom_site_label
_atom_site_type_symbol
_atom_site_fract_x
_atom_site_fract_y
_atom_site_fract_z
_atom_site_U_iso_or_equiv
_atom_site_adp_type
_atom_site_occupancy
_atom_site_site_symmetry_order
_atom_site_calc_flag
_atom_site_refinement_flags_posn
_atom_site_refinement_flags_adp
_atom_site_refinement_flags_occupancy
_atom_site_disorder_assembly
_atom_site_disorder_group
Cu Cu -0.15536(2) -0.09387(2) 0.58868(4) 0.05775(17) Uani 1 1 d . . . . .
O1H O -0.08126(16) -0.09612(8) 0.7091(4) 0.0841(9) Uani 1 1 d . . . . .
C1H C -0.0275(4) -0.0773(3) 0.8501(7) 0.125(2) Uani 1 1 d . . . . .
F1A F -0.0227(12) -0.0533(7) 0.8995(18) 0.216(13) Uani 0.5 1 d . . P A 1
F2A F -0.0494(14) -0.0999(7) 0.9052(16) 0.204(14) Uani 0.5 1 d . . P A 1
F3A F 0.0250(9) -0.0854(8) 0.8305(15) 0.225(14) Uani 0.5 1 d . . P A 1
F1B F -0.0239(15) -0.1016(6) 0.883(2) 0.199(14) Uani 0.5 1 d . . P A 2
F2B F 0.0250(11) -0.0687(13) 0.835(3) 0.38(3) Uani 0.5 1 d . . P A 2
F3B F -0.0521(14) -0.0615(6) 0.9257(12) 0.211(13) Uani 0.5 1 d . . P A 2
C2H C -0.0645(2) -0.07343(13) 0.7498(4) 0.0805(12) Uani 1 1 d . . . . .
C3H C -0.0724(2) -0.04417(11) 0.7149(4) 0.0816(13) Uani 1 1 d . . . . .
H3H H -0.058472 -0.028856 0.755910 0.098 Uiso 1 1 calc R U . . .
C4H C -0.0994(2) -0.03755(9) 0.6245(4) 0.0729(12) Uani 1 1 d . . . . .
C5H C -0.1008(3) -0.00520(11) 0.5906(7) 0.103(2) Uani 1 1 d . . . . .
F4A F -0.0952(13) -0.0008(3) 0.4948(15) 0.158(10) Uani 0.5 1 d . . P B 1
F6A F -0.1604(15) 0.0055(6) 0.609(3) 0.141(9) Uani 0.5 1 d . . P B 1
F5B F -0.1490(13) 0.0052(4) 0.584(3) 0.143(12) Uani 0.5 1 d . . P B 2
F6B F -0.0677(14) -0.0026(5) 0.510(2) 0.197(14) Uani 0.5 1 d . . P B 2
F4B F -0.0699(2) 0.01221(8) 0.6529(6) 0.1503(19) Uani 1 1 d . . . . .
O2H O -0.12542(14) -0.05383(6) 0.5594(2) 0.0692(7) Uani 1 1 d . . . . .
O3H O -0.17653(14) -0.13384(5) 0.6369(2) 0.0671(7) Uani 1 1 d . . . . .
C6H C -0.1901(2) -0.17141(10) 0.7568(5) 0.0868(16) Uani 1 1 d . . . . .
F7A F -0.2069(14) -0.18840(18) 0.6757(14) 0.169(6) Uani 0.5 1 d . . P C 1
F8A F -0.2206(10) -0.1781(3) 0.8338(18) 0.158(8) Uani 0.5 1 d . . P C 1
F9A F -0.1393(5) -0.1785(3) 0.778(2) 0.132(6) Uani 0.5 1 d . . P C 1
F7B F -0.168(2) -0.1739(3) 0.852(2) 0.244(13) Uani 0.5 1 d . . P C 2
F8B F -0.1559(11) -0.1859(3) 0.704(2) 0.150(8) Uani 0.5 1 d . . P C 2
F9B F -0.2384(4) -0.1840(3) 0.762(2) 0.144(6) Uani 0.5 1 d . . P C 2
C7H C -0.19496(16) -0.13875(8) 0.7260(3) 0.0605(9) Uani 1 1 d . . . . .
C8H C -0.21799(18) -0.11915(10) 0.7968(3) 0.0678(10) Uani 1 1 d . . . . .
H8H H -0.230565 -0.126040 0.860971 0.081 Uiso 1 1 calc R U . . .
C9H C -0.22277(17) -0.08979(9) 0.7747(3) 0.0595(9) Uani 1 1 d . . . . .
C10H C -0.2499(2) -0.06939(11) 0.8553(4) 0.0798(12) Uani 1 1 d . . . . .
F10H F -0.2735(3) -0.08315(11) 0.9346(4) 0.1413(18) Uani 1 1 d . . . . .
F11H F -0.2916(2) -0.05295(10) 0.8157(4) 0.1332(16) Uani 1 1 d . . . . .
F12H F -0.2108(2) -0.05143(13) 0.8932(5) 0.164(3) Uani 1 1 d . . . . .
O4H O -0.20680(12) -0.07640(5) 0.6949(2) 0.0638(6) Uani 1 1 d . . . . .
O1R O 0.01574(13) -0.15895(7) 0.2116(3) 0.0725(7) Uani 1 1 d . . . . .
N2R N -0.03092(15) -0.17464(8) 0.2242(3) 0.0686(8) Uani 1 1 d . . . . .
C3R C -0.0418(2) -0.20227(13) 0.1622(5) 0.0865(14) Uani 1 1 d . . . . .
C4R C 0.0154(3) -0.21790(16) 0.1415(7) 0.119(3) Uani 1 1 d . . . . .
H4RA H 0.007979 -0.235428 0.102061 0.179 Uiso 1 1 calc R U . . .
H4RB H 0.041149 -0.205182 0.103071 0.179 Uiso 1 1 calc R U . . .
H4RC H 0.033626 -0.223068 0.206166 0.179 Uiso 1 1 calc R U . . .
C5R C -0.0700(4) -0.1917(2) 0.0599(5) 0.122(3) Uani 1 1 d . . . . .
H5RA H -0.106424 -0.181842 0.074619 0.183 Uiso 1 1 calc R U . . .
H5RB H -0.043723 -0.178437 0.025323 0.183 Uiso 1 1 calc R U . . .
H5RC H -0.077540 -0.208388 0.016002 0.183 Uiso 1 1 calc R U . . .
C6R C -0.0848(2) -0.21825(12) 0.2363(5) 0.0901(15) Uani 1 1 d . . . . .
C7R C -0.1329(3) -0.23628(17) 0.1807(8) 0.132(3) Uani 1 1 d . . . . .
H7RA H -0.150433 -0.224512 0.127145 0.198 Uiso 1 1 calc R U . . .
H7RB H -0.115576 -0.253540 0.150415 0.198 Uiso 1 1 calc R U . . .
H7RC H -0.162478 -0.242000 0.229755 0.198 Uiso 1 1 calc R U . . .
C8R C -0.0556(3) -0.23553(14) 0.3211(7) 0.112(2) Uani 1 1 d . . . . .
H8RA H -0.036716 -0.252524 0.291918 0.168 Uiso 1 1 calc R U . . .
H8RB H -0.026767 -0.223446 0.354922 0.168 Uiso 1 1 calc R U . . .
H8RC H -0.084649 -0.241689 0.370576 0.168 Uiso 1 1 calc R U . . .
N9R N -0.11383(17) -0.19171(9) 0.2870(4) 0.0796(10) Uani 1 1 d . . . . .
O10R O -0.16135(15) -0.19326(9) 0.3371(4) 0.1002(12) Uani 1 1 d . . . . .
C11R C -0.07675(17) -0.16831(9) 0.2849(3) 0.0631(9) Uani 1 1 d . . . . .
C12R C -0.08707(15) -0.14192(8) 0.3446(3) 0.0577(8) Uani 1 1 d . . . . .
C13R C -0.11304(16) -0.13967(8) 0.4388(3) 0.0550(8) Uani 1 1 d . . . . .
H13R H -0.127478 -0.155371 0.477479 0.066 Uiso 1 1 calc R U . . .
N14R N -0.11476(14) -0.11086(6) 0.4683(3) 0.0562(7) Uani 1 1 d . . . . .
C15R C -0.0909(2) -0.09610(9) 0.3914(4) 0.0661(10) Uani 1 1 d . . . . .
H15R H -0.086851 -0.075741 0.390689 0.079 Uiso 1 1 calc R U . . .
N16R N -0.07328(18) -0.11337(8) 0.3157(3) 0.0690(9) Uani 1 1 d . . . . .
C17X C -0.0541(4) -0.10260(16) 0.2136(6) 0.124(3) Uani 0.77(2) 1 d . . P D 1
H17X H -0.020062 -0.113662 0.190193 0.149 Uiso 0.77(2) 1 calc R U P D 1
H17Y H -0.043142 -0.082008 0.218206 0.149 Uiso 0.77(2) 1 calc R U P D 1
C18X C -0.1054(11) -0.1064(4) 0.1363(10) 0.188(10) Uani 0.77(2) 1 d . . P D 1
H18X H -0.091437 -0.101297 0.067539 0.225 Uiso 0.77(2) 1 calc R U P D 1
H18Y H -0.116433 -0.127050 0.134919 0.225 Uiso 0.77(2) 1 calc R U P D 1
C19X C -0.1593(12) -0.0885(7) 0.1594(17) 0.227(12) Uani 0.77(2) 1 d . . P D 1
H19X H -0.188772 -0.092236 0.107667 0.340 Uiso 0.77(2) 1 calc R U P D 1
H19Y H -0.174398 -0.093753 0.226439 0.340 Uiso 0.77(2) 1 calc R U P D 1
H19Z H -0.149350 -0.067947 0.158919 0.340 Uiso 0.77(2) 1 calc R U P D 1
C17Q C -0.0541(4) -0.10260(16) 0.2136(6) 0.124(3) Uani 0.23(2) 1 d D . P D 2
H17Q H -0.048881 -0.119061 0.166586 0.149 Uiso 0.23(2) 1 calc R U P D 2
H17S H -0.016637 -0.092513 0.220223 0.149 Uiso 0.23(2) 1 calc R U P D 2
C18Q C -0.101(3) -0.0811(12) 0.169(3) 0.188(10) Uani 0.23(2) 1 d D . P D 2
H18Q H -0.123301 -0.070745 0.222286 0.225 Uiso 0.23(2) 1 calc R U P D 2
H18S H -0.085868 -0.067543 0.117909 0.225 Uiso 0.23(2) 1 calc R U P D 2
C19Q C -0.133(5) -0.107(2) 0.124(8) 0.227(12) Uani 0.23(2) 1 d D . P D 2
H19A H -0.167859 -0.100262 0.087807 0.340 Uiso 0.23(2) 1 calc R U P D 2
H19B H -0.108055 -0.117123 0.075760 0.340 Uiso 0.23(2) 1 calc R U P D 2
H19C H -0.144757 -0.120263 0.178100 0.340 Uiso 0.23(2) 1 calc R U P D 2
Cl1S Cl -0.0523(8) -0.0212(3) 0.2193(14) 0.267(5) Uani 0.5 1 d D . P E -1
C1S C -0.0141(17) 0.0090(6) 0.209(5) 0.36(4) Uani 0.5 1 d D . P E -1
H2SA H -0.038402 0.024842 0.235114 0.436 Uiso 0.5 1 calc R U P E -1
H2SB H -0.008471 0.012586 0.135450 0.436 Uiso 0.5 1 calc R U P E -1
Cl2S Cl 0.0546(8) 0.0124(3) 0.2677(15) 0.267(5) Uani 0.5 1 d D . P E -1

loop_
_atom_site_aniso_label
_atom_site_aniso_U_11
_atom_site_aniso_U_22
_atom_site_aniso_U_33
_atom_site_aniso_U_23
_atom_site_aniso_U_13
_atom_site_aniso_U_12
Cu 0.0701(3) 0.0357(2) 0.0675(3) 0.0026(2) 0.0184(2) 0.0009(2)
O1H 0.078(2) 0.070(2) 0.104(3) 0.0101(18) 0.0035(18) -0.0020(15)
C1H 0.114(5) 0.156(8) 0.103(5) 0.007(6) -0.007(4) -0.015(5)
F1A 0.186(17) 0.29(3) 0.17(2) -0.112(19) -0.093(16) 0.024(16)
F2A 0.29(3) 0.24(3) 0.081(6) 0.052(11) -0.002(12) -0.07(2)
F3A 0.118(12) 0.42(4) 0.136(10) 0.056(15) 0.004(9) 0.119(19)
F1B 0.25(3) 0.167(17) 0.18(3) 0.010(15) -0.10(2) 0.065(19)
F2B 0.148(18) 0.65(7) 0.33(4) 0.17(4) -0.13(2) -0.19(3)
F3B 0.34(3) 0.22(2) 0.080(6) -0.019(9) -0.004(12) 0.12(2)
C2H 0.066(2) 0.096(4) 0.079(3) -0.009(2) 0.017(2) -0.005(2)
C3H 0.080(3) 0.075(3) 0.090(3) -0.026(2) 0.024(2) -0.014(2)
C4H 0.079(2) 0.049(2) 0.090(3) -0.0116(19) 0.033(2) -0.0106(17)
C5H 0.122(5) 0.046(2) 0.140(6) -0.016(3) 0.032(4) -0.017(3)
F4A 0.32(3) 0.047(4) 0.113(7) 0.009(4) 0.059(12) -0.021(10)
F6A 0.154(19) 0.075(8) 0.193(14) -0.037(7) 0.036(12) 0.016(8)
F5B 0.110(9) 0.046(6) 0.27(4) 0.009(11) -0.010(15) 0.014(5)
F6B 0.26(2) 0.099(9) 0.24(2) 0.065(11) 0.14(2) 0.013(10)
F4B 0.171(4) 0.0602(18) 0.219(5) -0.020(3) 0.000(4) -0.036(2)
O2H 0.0875(18) 0.0428(12) 0.0771(17) -0.0011(11) 0.0182(14) -0.0069(12)
O3H 0.0838(17) 0.0417(12) 0.0759(17) 0.0045(11) 0.0196(14) 0.0020(11)
C6H 0.083(3) 0.055(3) 0.123(4) 0.030(3) 0.034(3) 0.011(2)
F7A 0.262(18) 0.042(4) 0.203(13) 0.005(5) -0.004(15) -0.015(8)
F8A 0.196(15) 0.086(8) 0.193(13) 0.077(10) 0.140(13) 0.054(10)
F9A 0.083(5) 0.104(9) 0.207(16) 0.066(11) 0.018(8) 0.031(5)
F7B 0.44(3) 0.089(7) 0.203(17) 0.053(11) -0.17(2) 0.019(18)
F8B 0.177(14) 0.060(5) 0.213(16) 0.047(8) 0.126(14) 0.044(8)
F9B 0.081(4) 0.063(5) 0.29(2) 0.069(11) 0.029(9) -0.014(4)
C7H 0.0558(18) 0.0467(18) 0.079(2) 0.0131(16) 0.0120(17) -0.0004(14)
C8H 0.069(2) 0.063(2) 0.071(2) 0.0158(18) 0.0163(18) 0.0022(17)
C9H 0.0539(18) 0.056(2) 0.069(2) -0.0009(17) 0.0061(17) -0.0021(14)
C10H 0.086(3) 0.075(2) 0.078(3) -0.013(2) 0.018(2) -0.002(2)
F10H 0.191(4) 0.119(3) 0.113(3) -0.003(2) 0.082(3) 0.019(3)
F11H 0.156(3) 0.115(3) 0.129(3) -0.014(2) 0.026(3) 0.066(3)
F12H 0.146(4) 0.163(4) 0.184(5) -0.108(4) 0.045(3) -0.044(3)
O4H 0.0712(15) 0.0446(12) 0.0755(16) 0.0013(11) 0.0185(12) 0.0035(11)
O1R 0.0661(16) 0.0797(19) 0.0718(17) -0.0162(14) 0.0097(14) -0.0096(13)
N2R 0.0650(18) 0.070(2) 0.071(2) -0.0231(16) 0.0052(15) -0.0071(15)
C3R 0.081(3) 0.084(3) 0.094(3) -0.044(3) 0.002(2) -0.005(2)
C4R 0.101(4) 0.105(4) 0.153(6) -0.069(5) 0.026(4) -0.005(3)
C5R 0.126(5) 0.155(7) 0.085(4) -0.044(4) -0.010(4) -0.018(5)
C6R 0.085(3) 0.068(3) 0.117(4) -0.037(3) -0.003(3) -0.011(2)
C7R 0.114(5) 0.106(5) 0.176(8) -0.068(5) -0.011(5) -0.034(4)
C8R 0.117(4) 0.070(3) 0.148(6) -0.016(4) -0.002(4) -0.001(3)
N9R 0.071(2) 0.069(2) 0.099(3) -0.025(2) 0.008(2) -0.0149(17)
O10R 0.078(2) 0.087(2) 0.136(3) -0.023(2) 0.025(2) -0.0228(16)
C11R 0.0587(19) 0.059(2) 0.071(2) -0.0169(18) 0.0038(17) -0.0051(16)
C12R 0.0578(18) 0.0514(17) 0.0641(19) -0.0064(17) 0.0063(16) -0.0019(13)
C13R 0.0560(17) 0.0420(16) 0.067(2) -0.0017(14) 0.0083(15) 0.0004(13)
N14R 0.0605(16) 0.0436(15) 0.0645(17) 0.0017(12) 0.0087(13) 0.0041(11)
C15R 0.078(2) 0.0464(19) 0.074(2) 0.0060(17) 0.020(2) 0.0035(16)
N16R 0.085(2) 0.0572(17) 0.064(2) 0.0064(14) 0.0229(16) 0.0043(15)
C17X 0.201(8) 0.085(4) 0.086(4) 0.024(3) 0.065(5) 0.017(4)
C18X 0.34(3) 0.155(11) 0.070(7) 0.023(7) 0.026(12) 0.033(15)
C19X 0.27(3) 0.27(3) 0.138(15) 0.034(17) -0.056(15) 0.075(19)
C17Q 0.201(8) 0.085(4) 0.086(4) 0.024(3) 0.065(5) 0.017(4)
C18Q 0.34(3) 0.155(11) 0.070(7) 0.023(7) 0.026(12) 0.033(15)
C19Q 0.27(3) 0.27(3) 0.138(15) 0.034(17) -0.056(15) 0.075(19)
Cl1S 0.354(8) 0.154(6) 0.292(14) -0.009(5) -0.116(10) 0.017(5)
C1S 0.28(5) 0.15(3) 0.66(11) 0.10(4) -0.30(7) -0.03(3)
Cl2S 0.354(8) 0.154(6) 0.292(14) -0.009(5) -0.116(10) 0.017(5)

loop_
_atom_type_symbol
_atom_type_description
_atom_type_scat_dispersion_real
_atom_type_scat_dispersion_imag
_atom_type_scat_source
C C 0.0181 0.0091 'International Tables Vol C Tables 4.2.6.8 and 6.1.1.4'
H H 0.0000 0.0000 'International Tables Vol C Tables 4.2.6.8 and 6.1.1.4'
N N 0.0311 0.0180 'International Tables Vol C Tables 4.2.6.8 and 6.1.1.4'
O O 0.0492 0.0322 'International Tables Vol C Tables 4.2.6.8 and 6.1.1.4'
F F 0.0727 0.0534 'International Tables Vol C Tables 4.2.6.8 and 6.1.1.4'
Cu Cu -1.9646 0.5888 'International Tables Vol C Tables 4.2.6.8 and 6.1.1.4'
Cl Cl 0.3639 0.7018 'International Tables Vol C Tables 4.2.6.8 and 6.1.1.4'

loop_
_geom_angle_atom_site_label_1
_geom_angle_atom_site_label_2
_geom_angle_atom_site_label_3
_geom_angle
_geom_angle_site_symmetry_1
_geom_angle_site_symmetry_3
_geom_angle_publ_flag
N14R Cu O4H 171.04(14) . . ?
N14R Cu O2H 92.83(12) . . ?
O4H Cu O2H 88.04(11) . . ?
N14R Cu O3H 90.09(12) . . ?
O4H Cu O3H 90.42(11) . . ?
O2H Cu O3H 170.85(14) . . ?
N14R Cu O1H 99.96(14) . . ?
O4H Cu O1H 89.00(14) . . ?
O2H Cu O1H 85.28(13) . . ?
O3H Cu O1H 85.68(13) . . ?
N14R Cu O1R 80.46(12) . 15_445 ?
O4H Cu O1R 90.58(12) . 15_445 ?
O2H Cu O1R 94.39(12) . 15_445 ?
O3H Cu O1R 94.64(12) . 15_445 ?
O1H Cu O1R 179.47(14) . 15_445 ?
C2H O1H Cu 118.9(3) . . ?
F1A C1H F3A 106(2) . . ?
F1B C1H F2B 106(3) . . ?
F1B C1H F3B 106(2) . . ?
F2B C1H F3B 110(3) . . ?
F1A C1H F2A 115(2) . . ?
F3A C1H F2A 103(2) . . ?
F1B C1H C2H 116.1(15) . . ?
F1A C1H C2H 111.7(13) . . ?
F3A C1H C2H 112.0(11) . . ?
F2B C1H C2H 110.3(17) . . ?
F3B C1H C2H 108.7(12) . . ?
F2A C1H C2H 108.9(14) . . ?
O1H C2H C3H 128.2(5) . . ?
O1H C2H C1H 115.7(6) . . ?
C3H C2H C1H 116.1(6) . . ?
C4H C3H C2H 122.8(4) . . ?
O2H C4H C3H 130.8(4) . . ?
O2H C4H C5H 111.2(5) . . ?
C3H C4H C5H 117.9(5) . . ?
F5B C5H F6B 116(2) . . ?
F5B C5H F4B 106.9(14) . . ?
F4A C5H F4B 116.5(10) . . ?
F6B C5H F4B 97.2(16) . . ?
F4A C5H F6A 102(2) . . ?
F4B C5H F6A 101.0(14) . . ?
F5B C5H C4H 114.5(12) . . ?
F4A C5H C4H 115.5(8) . . ?
F6B C5H C4H 107.8(12) . . ?
F4B C5H C4H 112.8(7) . . ?
F6A C5H C4H 107.0(13) . . ?
C4H O2H Cu 124.9(3) . . ?
C7H O3H Cu 122.5(2) . . ?
F8B C6H F9B 110.0(13) . . ?
F9A C6H F8A 106.5(12) . . ?
F8B C6H F7B 103.0(15) . . ?
F9B C6H F7B 104.6(16) . . ?
F9A C6H F7A 106.5(12) . . ?
F8A C6H F7A 108.5(12) . . ?
F8B C6H C7H 114.7(6) . . ?
F9A C6H C7H 112.2(7) . . ?
F9B C6H C7H 113.2(6) . . ?
F8A C6H C7H 113.6(6) . . ?
F7B C6H C7H 110.3(8) . . ?
F7A C6H C7H 109.2(7) . . ?
O3H C7H C8H 128.6(3) . . ?
O3H C7H C6H 112.8(4) . . ?
C8H C7H C6H 118.6(4) . . ?
C9H C8H C7H 121.5(4) . . ?
O4H C9H C8H 128.5(4) . . ?
O4H C9H C10H 112.5(4) . . ?
C8H C9H C10H 118.9(4) . . ?
F12H C10H F11H 106.4(5) . . ?
F12H C10H F10H 106.6(6) . . ?
F11H C10H F10H 106.2(5) . . ?
F12H C10H C9H 111.2(4) . . ?
F11H C10H C9H 111.9(4) . . ?
F10H C10H C9H 114.0(4) . . ?
C9H O4H Cu 123.3(2) . . ?
N2R O1R Cu 123.4(3) . 7_544 ?
O1R N2R C11R 126.7(3) . . ?
O1R N2R C3R 121.9(4) . . ?
C11R N2R C3R 111.2(3) . . ?
C4R C3R N2R 110.2(4) . . ?
C4R C3R C5R 110.7(6) . . ?
N2R C3R C5R 105.3(5) . . ?
C4R C3R C6R 115.6(6) . . ?
N2R C3R C6R 99.6(4) . . ?
C5R C3R C6R 114.3(5) . . ?
C8R C6R N9R 107.1(5) . . ?
C8R C6R C7R 112.0(6) . . ?
N9R C6R C7R 108.3(5) . . ?
C8R C6R C3R 114.7(5) . . ?
N9R C6R C3R 99.6(4) . . ?
C7R C6R C3R 114.1(6) . . ?
O10R N9R C11R 125.9(4) . . ?
O10R N9R C6R 123.2(4) . . ?
C11R N9R C6R 110.1(4) . . ?
N2R C11R N9R 109.1(4) . . ?
N2R C11R C12R 128.2(4) . . ?
N9R C11R C12R 122.6(4) . . ?
C13R C12R N16R 105.7(3) . . ?
C13R C12R C11R 127.7(4) . . ?
N16R C12R C11R 126.6(4) . . ?
C12R C13R N14R 109.6(3) . . ?
C15R N14R C13R 105.5(3) . . ?
C15R N14R Cu 126.1(3) . . ?
C13R N14R Cu 127.7(2) . . ?
N14R C15R N16R 112.4(3) . . ?
C15R N16R C12R 106.8(3) . . ?
C15R N16R C17Q 123.8(4) . . ?
C12R N16R C17Q 128.3(4) . . ?
C15R N16R C17X 123.8(4) . . ?
C12R N16R C17X 128.3(4) . . ?
N16R C17X C18X 108.4(9) . . ?
C19X C18X C17X 115.2(16) . . ?
N16R C17Q C18Q 109.4(17) . . ?
C19Q C18Q C17Q 89(4) . . ?
Cl1S C1S Cl2S 121.1(18) . . ?

loop_
_geom_bond_atom_site_label_1
_geom_bond_atom_site_label_2
_geom_bond_distance
_geom_bond_site_symmetry_2
_geom_bond_publ_flag
Cu N14R 1.964(3) . ?
Cu O4H 1.968(3) . ?
Cu O2H 1.979(3) . ?
Cu O3H 1.979(3) . ?
Cu O1H 2.293(4) . ?
Cu O1R 2.433(3) 15_445 ?
O1H C2H 1.218(7) . ?
C1H F1B 1.19(2) . ?
C1H F1A 1.27(3) . ?
C1H F3A 1.273(17) . ?
C1H F2B 1.27(2) . ?
C1H F3B 1.33(2) . ?
C1H F2A 1.34(3) . ?
C1H C2H 1.553(11) . ?
C2H C3H 1.415(8) . ?
C3H C4H 1.351(8) . ?
C4H O2H 1.265(6) . ?
C4H C5H 1.534(7) . ?
C5H F5B 1.20(3) . ?
C5H F4A 1.26(2) . ?
C5H F6B 1.29(3) . ?
C5H F4B 1.328(9) . ?
C5H F6A 1.46(3) . ?
O3H C7H 1.243(5) . ?
C6H F8B 1.228(11) . ?
C6H F9A 1.227(13) . ?
C6H F9B 1.238(10) . ?
C6H F8A 1.249(10) . ?
C6H F7B 1.334(17) . ?
C6H F7A 1.355(15) . ?
C6H C7H 1.541(6) . ?
C7H C8H 1.379(6) . ?
C8H C9H 1.368(6) . ?
C9H O4H 1.250(5) . ?
C9H C10H 1.523(6) . ?
C10H F12H 1.301(7) . ?
C10H F11H 1.311(7) . ?
C10H F10H 1.313(7) . ?
O1R N2R 1.288(5) . ?
N2R C11R 1.334(6) . ?
N2R C3R 1.509(5) . ?
C3R C4R 1.506(8) . ?
C3R C5R 1.543(10) . ?
C3R C6R 1.547(9) . ?
C6R C8R 1.500(11) . ?
C6R N9R 1.523(6) . ?
C6R C7R 1.543(7) . ?
N9R O10R 1.260(5) . ?
N9R C11R 1.357(6) . ?
C11R C12R 1.445(5) . ?
C12R C13R 1.355(6) . ?
C12R N16R 1.386(5) . ?
C13R N14R 1.364(5) . ?
N14R C15R 1.314(5) . ?
C15R N16R 1.316(6) . ?
N16R C17Q 1.471(6) . ?
N16R C17X 1.471(6) . ?
C17X C18X 1.54(2) . ?
C18X C19X 1.50(3) . ?
C17Q C18Q 1.56(5) . ?
C18Q C19Q 1.51(6) . ?
Cl1S C1S 1.63(3) . ?
C1S Cl2S 1.74(3) . ?
